data_1553605
loop_
_publ_author_name
'Fang, Xinxin'
'Gao, Shang'
'Wu, Zijun'
'Yao, Hequan'
'Lin, Aijun'

_publ_section_title
;
 Pd(ii)-Catalyzed oxidative dearomatization of indoles:
 substrate-controlled synthesis of indolines and indolones
;
_journal_issue 2
_journal_name_full 'Organic Chemistry Frontiers'
_journal_page_first 292
_journal_paper_doi 10.1039/C6QO00698A
_journal_volume 4
_journal_year 2017
_chemical_formula_sum 'C16 H11 N O3'
_chemical_formula_weight 265.26
_space_group_crystal_system monoclinic
_space_group_IT_number 14
_space_group_name_Hall '-P 2ybc'
_space_group_name_H-M_alt 'P 1 21/c 1'
_atom_sites_solution_hydrogens geom
_audit_creation_method SHELXL-2013
_audit_update_record
;
2016-10-10 deposited with the CCDC.
2016-11-30 downloaded from the CCDC.
;
_cell_angle_alpha 90
_cell_angle_beta 93.281(4)
_cell_angle_gamma 90
_cell_formula_units_Z 4
_cell_length_a 8.269(3)
_cell_length_b 9.296(4)
_cell_length_c 16.904(7)
_cell_measurement_reflns_used 4201
_cell_measurement_temperature 296(2)
_cell_measurement_theta_max 25.562
_cell_measurement_theta_min 2.444
_cell_volume 1297.3(9)
_computing_structure_refinement 'SHELXL-2013 (Sheldrick, 2013)'
_diffrn_ambient_temperature 296(2)
_diffrn_measured_fraction_theta_full 0.998
_diffrn_measured_fraction_theta_max 0.911
_diffrn_measurement_device_type 'Bruker Smart Aepex CCD'
_diffrn_radiation_type MoK\a
_diffrn_radiation_wavelength 0.71073
_diffrn_reflns_av_R_equivalents 0.0207
_diffrn_reflns_av_unetI/netI 0.0192
_diffrn_reflns_Laue_measured_fraction_full 0.998
_diffrn_reflns_Laue_measured_fraction_max 0.911
_diffrn_reflns_limit_h_max 10
_diffrn_reflns_limit_h_min -9
_diffrn_reflns_limit_k_max 11
_diffrn_reflns_limit_k_min -11
_diffrn_reflns_limit_l_max 20
_diffrn_reflns_limit_l_min -20
_diffrn_reflns_number 9395
_diffrn_reflns_point_group_measured_fraction_full 0.998
_diffrn_reflns_point_group_measured_fraction_max 0.911
_diffrn_reflns_theta_full 25.242
_diffrn_reflns_theta_max 27.008
_diffrn_reflns_theta_min 2.414
_exptl_absorpt_coefficient_mu 0.095
_exptl_crystal_colour colorless
_exptl_crystal_density_diffrn 1.358
_exptl_crystal_description block
_exptl_crystal_F_000 552
_exptl_crystal_size_max 0.120
_exptl_crystal_size_mid 0.100
_exptl_crystal_size_min 0.100
_refine_diff_density_max 0.138
_refine_diff_density_min -0.219
_refine_diff_density_rms 0.055
_refine_ls_extinction_method none
_refine_ls_goodness_of_fit_ref 1.033
_refine_ls_hydrogen_treatment constr
_refine_ls_matrix_type full
_refine_ls_number_parameters 182
_refine_ls_number_reflns 2581
_refine_ls_number_restraints 0
_refine_ls_restrained_S_all 1.033
_refine_ls_R_factor_all 0.0456
_refine_ls_R_factor_gt 0.0372
_refine_ls_shift/su_max 0.000
_refine_ls_shift/su_mean 0.000
_refine_ls_structure_factor_coef Fsqd
_refine_ls_weighting_details
;
 w=1/[\s^2^(Fo^2^)+(0.0569P)^2^+0.1654P]
 where P=(Fo^2^+2Fc^2^)/3
;
_refine_ls_weighting_scheme calc
_refine_ls_wR_factor_gt 0.0974
_refine_ls_wR_factor_ref 0.1039
_reflns_Friedel_coverage 0.000
_reflns_number_gt 2113
_reflns_number_total 2581
_reflns_threshold_expression 'I > 2\s(I)'
_cod_data_source_file c6qo00698a2.cif
_cod_data_source_block a
_cod_original_sg_symbol_H-M 'P 21/c'
_cod_database_code 1553605
_shelx_space_group_comment
;
The symmetry employed for this shelxl refinement is uniquely defined
by the following loop, which should always be used as a source of
symmetry information in preference to the above space-group names.
They are only intended as comments.
;
_shelx_estimated_absorpt_t_min 0.989
_shelx_estimated_absorpt_t_max 0.991
_shelxl_version_number 2013-2

loop_
_space_group_symop_operation_xyz
'x, y, z'
'-x, y+1/2, -z+1/2'
'-x, -y, -z'
'x, -y-1/2, z-1/2'

loop_
_atom_site_label
_atom_site_type_symbol
_atom_site_fract_x
_atom_site_fract_y
_atom_site_fract_z
_atom_site_U_iso_or_equiv
_atom_site_adp_type
_atom_site_occupancy
_atom_site_site_symmetry_order
_atom_site_calc_flag
_atom_site_refinement_flags_posn
_atom_site_refinement_flags_adp
O1 O 0.15174(10) 0.66026(9) 0.49535(5) 0.0473(2) Uani 1 1 d . .
N1 N 0.27209(12) 0.89260(11) 0.49444(6) 0.0432(3) Uani 1 1 d . .
C1 C 0.23688(14) 0.63224(14) 0.56638(7) 0.0430(3) Uani 1 1 d . .
O3 O 0.39330(13) 0.98868(10) 0.60681(6) 0.0621(3) Uani 1 1 d . .
C6 C 0.33816(15) 0.73605(14) 0.60239(7) 0.0448(3) Uani 1 1 d . .
C7 C 0.34237(15) 0.88385(14) 0.56991(7) 0.0452(3) Uani 1 1 d . .
C14 C 0.11015(16) 0.82088(16) 0.38245(7) 0.0520(3) Uani 1 1 d . .
C2 C 0.21203(16) 0.50071(14) 0.60197(8) 0.0509(3) Uani 1 1 d . .
H2 H 0.1417 0.4334 0.5781 0.061 Uiso 1 1 calc R U
C8 C 0.21582(14) 1.01635(13) 0.45344(7) 0.0432(3) Uani 1 1 d . .
C15 C 0.23046(15) 0.76285(13) 0.44819(7) 0.0444(3) Uani 1 1 d . .
O2 O 0.03280(15) 0.74360(13) 0.33671(6) 0.0783(4) Uani 1 1 d . .
C5 C 0.41962(17) 0.70227(16) 0.67455(8) 0.0556(4) Uani 1 1 d . .
H5 H 0.4887 0.7696 0.6993 0.067 Uiso 1 1 calc R U
C3 C 0.29378(18) 0.47133(16) 0.67369(8) 0.0575(4) Uani 1 1 d . .
H3 H 0.2778 0.3834 0.6983 0.069 Uiso 1 1 calc R U
C13 C 0.11921(15) 0.97720(15) 0.38650(7) 0.0473(3) Uani 1 1 d . .
C16 C 0.37518(17) 0.69621(16) 0.41104(8) 0.0572(4) Uani 1 1 d . .
H16A H 0.4468 0.6555 0.4518 0.086 Uiso 1 1 calc R U
H16B H 0.4316 0.7689 0.3831 0.086 Uiso 1 1 calc R U
H16C H 0.3389 0.6221 0.3747 0.086 Uiso 1 1 calc R U
C4 C 0.39890(19) 0.57021(17) 0.70960(8) 0.0611(4) Uani 1 1 d . .
H4 H 0.4554 0.5478 0.7572 0.073 Uiso 1 1 calc R U
C9 C 0.24382(17) 1.16004(14) 0.47176(8) 0.0522(3) Uani 1 1 d . .
H9 H 0.3059 1.1872 0.5169 0.063 Uiso 1 1 calc R U
C12 C 0.05093(18) 1.08144(17) 0.33576(8) 0.0582(4) Uani 1 1 d . .
H12 H -0.0144 1.0552 0.2915 0.070 Uiso 1 1 calc R U
C11 C 0.08185(19) 1.22360(17) 0.35221(9) 0.0635(4) Uani 1 1 d . .
H11 H 0.0402 1.2947 0.3181 0.076 Uiso 1 1 calc R U
C10 C 0.17545(19) 1.26132(16) 0.41990(9) 0.0619(4) Uani 1 1 d . .
H10 H 0.1929 1.3583 0.4308 0.074 Uiso 1 1 calc R U

loop_
_atom_site_aniso_label
_atom_site_aniso_U_11
_atom_site_aniso_U_22
_atom_site_aniso_U_33
_atom_site_aniso_U_23
_atom_site_aniso_U_13
_atom_site_aniso_U_12
O1 0.0515(5) 0.0494(5) 0.0403(5) 0.0026(4) -0.0043(4) -0.0157(4)
N1 0.0502(6) 0.0397(6) 0.0388(5) -0.0025(4) -0.0055(4) -0.0072(4)
C1 0.0445(6) 0.0472(7) 0.0373(6) -0.0009(5) 0.0026(5) -0.0018(5)
O3 0.0800(7) 0.0495(6) 0.0538(6) -0.0082(4) -0.0206(5) -0.0121(5)
C6 0.0469(6) 0.0468(7) 0.0404(6) -0.0023(5) -0.0010(5) -0.0014(5)
C7 0.0465(6) 0.0471(7) 0.0411(6) -0.0043(5) -0.0052(5) -0.0050(5)
C14 0.0590(8) 0.0596(8) 0.0366(6) 0.0000(6) -0.0046(6) -0.0158(6)
C2 0.0554(7) 0.0482(7) 0.0495(7) 0.0011(6) 0.0061(6) -0.0056(6)
C8 0.0422(6) 0.0474(7) 0.0403(6) 0.0015(5) 0.0032(5) -0.0006(5)
C15 0.0534(7) 0.0426(7) 0.0369(6) -0.0025(5) -0.0005(5) -0.0131(5)
O2 0.1045(8) 0.0748(8) 0.0518(6) 0.0011(5) -0.0283(6) -0.0326(6)
C5 0.0636(8) 0.0565(8) 0.0450(7) -0.0043(6) -0.0112(6) 0.0026(6)
C3 0.0708(9) 0.0527(8) 0.0495(8) 0.0080(6) 0.0089(7) 0.0045(7)
C13 0.0481(7) 0.0555(8) 0.0379(6) 0.0012(5) 0.0006(5) -0.0035(6)
C16 0.0664(8) 0.0542(8) 0.0518(8) -0.0074(6) 0.0114(6) -0.0089(7)
C4 0.0772(10) 0.0627(9) 0.0423(7) 0.0044(7) -0.0064(7) 0.0130(8)
C9 0.0586(7) 0.0460(7) 0.0515(8) -0.0040(6) -0.0011(6) -0.0010(6)
C12 0.0609(8) 0.0711(10) 0.0419(7) 0.0054(7) -0.0021(6) 0.0066(7)
C11 0.0780(10) 0.0627(9) 0.0498(8) 0.0090(7) 0.0055(7) 0.0202(8)
C10 0.0776(10) 0.0481(8) 0.0607(9) 0.0003(7) 0.0087(7) 0.0088(7)

loop_
_atom_type_symbol
_atom_type_description
_atom_type_scat_dispersion_real
_atom_type_scat_dispersion_imag
_atom_type_scat_source
C C 0.0033 0.0016 'International Tables Vol C Tables 4.2.6.8 and 6.1.1.4'
H H 0.0000 0.0000 'International Tables Vol C Tables 4.2.6.8 and 6.1.1.4'
N N 0.0061 0.0033 'International Tables Vol C Tables 4.2.6.8 and 6.1.1.4'
O O 0.0106 0.0060 'International Tables Vol C Tables 4.2.6.8 and 6.1.1.4'

loop_
_geom_angle_atom_site_label_1
_geom_angle_atom_site_label_2
_geom_angle_atom_site_label_3
_geom_angle
C1 O1 C15 112.73(9)
C7 N1 C8 128.00(10)
C7 N1 C15 121.34(10)
C8 N1 C15 110.38(10)
O1 C1 C2 117.62(11)
O1 C1 C6 120.82(11)
C2 C1 C6 121.49(12)
C1 C6 C5 118.28(12)
C1 C6 C7 120.43(11)
C5 C6 C7 120.84(12)
O3 C7 N1 122.91(12)
O3 C7 C6 124.52(12)
N1 C7 C6 112.43(10)
O2 C14 C13 130.22(13)
O2 C14 C15 123.14(13)
C13 C14 C15 106.57(10)
C1 C2 C3 118.63(13)
C1 C2 H2 120.7
C3 C2 H2 120.7
C9 C8 C13 120.82(12)
C9 C8 N1 129.07(11)
C13 C8 N1 110.10(11)
O1 C15 N1 110.66(10)
O1 C15 C16 110.82(11)
N1 C15 C16 112.96(10)
O1 C15 C14 109.89(10)
N1 C15 C14 102.59(10)
C16 C15 C14 109.63(11)
C4 C5 C6 120.71(13)
C4 C5 H5 119.6
C6 C5 H5 119.6
C4 C3 C2 121.21(13)
C4 C3 H3 119.4
C2 C3 H3 119.4
C12 C13 C8 120.74(13)
C12 C13 C14 130.36(12)
C8 C13 C14 108.89(11)
C15 C16 H16A 109.5
C15 C16 H16B 109.5
H16A C16 H16B 109.5
C15 C16 H16C 109.5
H16A C16 H16C 109.5
H16B C16 H16C 109.5
C5 C4 C3 119.63(13)
C5 C4 H4 120.2
C3 C4 H4 120.2
C10 C9 C8 117.15(13)
C10 C9 H9 121.4
C8 C9 H9 121.4
C11 C12 C13 118.79(13)
C11 C12 H12 120.6
C13 C12 H12 120.6
C12 C11 C10 119.92(13)
C12 C11 H11 120.0
C10 C11 H11 120.0
C9 C10 C11 122.54(14)
C9 C10 H10 118.7
C11 C10 H10 118.7

loop_
_geom_bond_atom_site_label_1
_geom_bond_atom_site_label_2
_geom_bond_distance
O1 C1 1.3814(15)
O1 C15 1.4242(15)
N1 C7 1.3737(16)
N1 C8 1.4083(16)
N1 C15 1.4676(16)
C1 C2 1.3832(19)
C1 C6 1.3946(17)
O3 C7 1.2190(15)
C6 C5 1.3951(18)
C6 C7 1.4807(18)
C14 O2 1.2110(15)
C14 C13 1.456(2)
C14 C15 1.5456(18)
C2 C3 1.381(2)
C2 H2 0.9300
C8 C9 1.3877(19)
C8 C13 1.3956(17)
C15 C16 1.5153(19)
C5 C4 1.378(2)
C5 H5 0.9300
C3 C4 1.381(2)
C3 H3 0.9300
C13 C12 1.3921(19)
C16 H16A 0.9600
C16 H16B 0.9600
C16 H16C 0.9600
C4 H4 0.9300
C9 C10 1.385(2)
C9 H9 0.9300
C12 C11 1.371(2)
C12 H12 0.9300
C11 C10 1.389(2)
C11 H11 0.9300
C10 H10 0.9300

loop_
_geom_torsion_atom_site_label_1
_geom_torsion_atom_site_label_2
_geom_torsion_atom_site_label_3
_geom_torsion_atom_site_label_4
_geom_torsion
C15 O1 C1 C2 -154.94(11)
C15 O1 C1 C6 28.02(16)
O1 C1 C6 C5 179.26(11)
C2 C1 C6 C5 2.34(19)
O1 C1 C6 C7 6.90(18)
C2 C1 C6 C7 -170.02(12)
C8 N1 C7 O3 -14.3(2)
C15 N1 C7 O3 172.35(12)
C8 N1 C7 C6 161.66(11)
C15 N1 C7 C6 -11.66(17)
C1 C6 C7 O3 160.76(13)
C5 C6 C7 O3 -11.4(2)
C1 C6 C7 N1 -15.15(17)
C5 C6 C7 N1 172.68(12)
O1 C1 C2 C3 -178.91(12)
C6 C1 C2 C3 -1.9(2)
C7 N1 C8 C9 13.6(2)
C15 N1 C8 C9 -172.50(13)
C7 N1 C8 C13 -166.03(12)
C15 N1 C8 C13 7.89(14)
C1 O1 C15 N1 -51.54(14)
C1 O1 C15 C16 74.57(12)
C1 O1 C15 C14 -164.12(10)
C7 N1 C15 O1 45.48(16)
C8 N1 C15 O1 -128.91(11)
C7 N1 C15 C16 -79.42(15)
C8 N1 C15 C16 106.19(12)
C7 N1 C15 C14 162.65(11)
C8 N1 C15 C14 -11.74(13)
O2 C14 C15 O1 -53.59(17)
C13 C14 C15 O1 129.12(11)
O2 C14 C15 N1 -171.31(13)
C13 C14 C15 N1 11.40(13)
O2 C14 C15 C16 68.43(17)
C13 C14 C15 C16 -108.86(12)
C1 C6 C5 C4 -0.7(2)
C7 C6 C5 C4 171.63(13)
C1 C2 C3 C4 -0.2(2)
C9 C8 C13 C12 1.12(19)
N1 C8 C13 C12 -179.23(11)
C9 C8 C13 C14 -179.59(12)
N1 C8 C13 C14 0.05(14)
O2 C14 C13 C12 -5.2(3)
C15 C14 C13 C12 171.79(14)
O2 C14 C13 C8 175.57(15)
C15 C14 C13 C8 -7.40(14)
C6 C5 C4 C3 -1.3(2)
C2 C3 C4 C5 1.8(2)
C13 C8 C9 C10 -1.6(2)
N1 C8 C9 C10 178.84(13)
C8 C13 C12 C11 0.8(2)
C14 C13 C12 C11 -178.35(14)
C13 C12 C11 C10 -2.1(2)
C8 C9 C10 C11 0.2(2)
C12 C11 C10 C9 1.6(2)
